data_2213193
loop_
_publ_author_name
'Marek, Jarom\'ir'
'Tr\'avn\'i\<cek, Zden\<ek'
'\<Cerm\'akov\'a, \<S\'arka'

_publ_section_title
;(\m~3~-Trithiocyanurato-\k^6^<i>N</i>^1^,<i>S</i>^2^:<i>N</i>^3^,<i>S</i>^4^:<i>N</i>^5^,<i>S</i>^6^)tris[(<i>N</i>,<i>N</i>,<i>N</i>',<i>N</i>'',<i>N</i>''-pentamethyldiethylenetriamine-\k^3^<i>N</i>,<i>N</i>',<i>N</i>'')zinc(II)]
 tris(perchlorate)
;
_journal_coeditor_code BX2070
_journal_issue 5
_journal_name_full 'Acta Crystallographica Section E'
_journal_page_first m1411
_journal_page_last m1413
_journal_paper_doi 10.1107/S1600536807016595
_journal_volume 63
_journal_year 2007
_chemical_formula_iupac '[Zn3 (C3 N3 S3) (C9 H23 N3)3] (Cl O4)3'
_chemical_formula_moiety 'C30 H69 N12 S3 Zn3 3+, 3(Cl O4 -)'
_chemical_formula_sum 'C30 H69 Cl3 N12 O12 S3 Zn3'
_chemical_formula_weight 1188.61
_chemical_name_systematic
;\m~3~-Trithiocyanurato-\k^6^N^1^,S^2^:N^3^,S^4^:N^5^,S^6^)tris[(N,N,N',N'',N''-
pentamethyldiethylenetriamine-\k^3^N,N',N'')zinc(II)]
 tris(perchlorate)
;
_space_group_IT_number 198
_symmetry_cell_setting cubic
_symmetry_space_group_name_Hall 'P 2ac 2ab 3'
_symmetry_space_group_name_H-M 'P 21 3'
_atom_sites_solution_hydrogens geom
_atom_sites_solution_primary direct
_atom_sites_solution_secondary difmap
_audit_creation_method SHELXL-97
_cell_angle_alpha 90.00
_cell_angle_beta 90.00
_cell_angle_gamma 90.00
_cell_formula_units_Z 4
_cell_length_a 17.32348(16)
_cell_length_b 17.32348(16)
_cell_length_c 17.32348(16)
_cell_measurement_reflns_used 29540
_cell_measurement_temperature 120(2)
_cell_measurement_theta_max 31.8469
_cell_measurement_theta_min 2.6170
_cell_volume 5198.83(8)
_computing_cell_refinement 'CrysAlis RED (Oxford Diffraction, 2006)'
_computing_data_collection 'CrysAlis CCD (Oxford Diffraction, 2006)'
_computing_data_reduction 'CrysAlis RED'
_computing_molecular_graphics
;
ORTEPIII (Johnson & Burnett, 1996), VMD (Version 1.8.5; Humphrey <i>et
al.</i>,  1996)
and DIAMOND (Brandenburg, 2006)
;
_computing_publication_material
;
SHELXL97, PLATON (Spek, 2003) and DIAMOND
;
_computing_structure_refinement 'SHELXL97 (Sheldrick, 1997)'
_computing_structure_solution 'SHELXS97 (Sheldrick, 1990)'
_diffrn_ambient_temperature 120(2)
_diffrn_detector_area_resol_mean 8.3611
_diffrn_measured_fraction_theta_full 0.990
_diffrn_measured_fraction_theta_max 0.990
_diffrn_measurement_device_type 'Kuma KM-4 CCD'
_diffrn_measurement_method 'rotation method \w'
_diffrn_radiation_monochromator 'Enhance (Oxford Diffraction)'
_diffrn_radiation_source 'fine-focus sealed tube'
_diffrn_radiation_type MoK\a
_diffrn_radiation_wavelength 0.71073
_diffrn_reflns_av_R_equivalents 0.0300
_diffrn_reflns_av_sigmaI/netI 0.0240
_diffrn_reflns_limit_h_max 24
_diffrn_reflns_limit_h_min -25
_diffrn_reflns_limit_k_max 24
_diffrn_reflns_limit_k_min -25
_diffrn_reflns_limit_l_max 24
_diffrn_reflns_limit_l_min -19
_diffrn_reflns_number 39533
_diffrn_reflns_theta_full 31.53
_diffrn_reflns_theta_max 31.53
_diffrn_reflns_theta_min 2.63
_diffrn_standards_number 0
_exptl_absorpt_coefficient_mu 1.710
_exptl_absorpt_correction_T_max 1.00000
_exptl_absorpt_correction_T_min 0.82935
_exptl_absorpt_correction_type multi-scan
_exptl_absorpt_process_details '(CrysAlis RED; Oxford Diffraction, 2006)'
_exptl_crystal_colour 'light  yellow'
_exptl_crystal_density_diffrn 1.519
_exptl_crystal_density_method 'not measured'
_exptl_crystal_description prism
_exptl_crystal_F_000 2472
_exptl_crystal_size_max 0.30
_exptl_crystal_size_mid 0.30
_exptl_crystal_size_min 0.20
_refine_diff_density_max 0.707
_refine_diff_density_min -0.608
_refine_ls_abs_structure_details 'Flack (1983), 2548 Friedel pairs????'
_refine_ls_abs_structure_Flack -0.028(9)
_refine_ls_extinction_method none
_refine_ls_goodness_of_fit_ref 1.028
_refine_ls_hydrogen_treatment constr
_refine_ls_matrix_type full
_refine_ls_number_parameters 231
_refine_ls_number_reflns 5689
_refine_ls_number_restraints 51
_refine_ls_restrained_S_all 1.023
_refine_ls_R_factor_all 0.0371
_refine_ls_R_factor_gt 0.0233
_refine_ls_shift/su_max 0.002
_refine_ls_shift/su_mean 0.000
_refine_ls_structure_factor_coef Fsqd
_refine_ls_weighting_details 'calc w=1/[\s^2^(Fo^2^)+(0.04P)^2^+5P] where P=(Fo^2^+2Fc^2^)/3'
_refine_ls_weighting_scheme calc
_refine_ls_wR_factor_gt 0.0615
_refine_ls_wR_factor_ref 0.0763
_reflns_number_gt 5055
_reflns_number_total 5689
_reflns_threshold_expression I>2\s(I)
_cod_data_source_file bx2070.cif
_cod_data_source_block I
_cod_depositor_comments
;
The following automatic conversions were performed:
'_geom_hbond_publ_flag' value 'Y' changed to 'y' according to
'/home/saulius/struct/CIF-dictionaries/cif_core.dic' dictionary named
'cif_core.dic' version 2.4.1 from 2010-06-29 (12 times).

Automatic conversion script
Id: cif_fix_enum 1527 2010-12-29 10:47:43Z saulius 

The following automatic conversions were performed:

'_geom_hbond_publ_flag' value 'Y' changed to 'y' according to
/home/saulius/struct/CIF-dictionaries/cif_core.dic dictionary named
'cif_core.dic' version 2.4.1 from 2010-06-29 (12 times).

Automatic conversion script
Id: cif_fix_values 1715 2011-07-08 13:25:40Z adriana 
;
_cod_database_code 2213193
_cod_database_fobs_code 2213193

loop_
_symmetry_equiv_pos_as_xyz
'x, y, z'
'-x+1/2, -y, z+1/2'
'-x, y+1/2, -z+1/2'
'x+1/2, -y+1/2, -z'
'z, x, y'
'z+1/2, -x+1/2, -y'
'-z+1/2, -x, y+1/2'
'-z, x+1/2, -y+1/2'
'y, z, x'
'-y, z+1/2, -x+1/2'
'y+1/2, -z+1/2, -x'
'-y+1/2, -z, x+1/2'

loop_
_atom_site_type_symbol
_atom_site_label
_atom_site_fract_x
_atom_site_fract_y
_atom_site_fract_z
_atom_site_U_iso_or_equiv
_atom_site_adp_type
_atom_site_calc_flag
_atom_site_refinement_flags
_atom_site_occupancy
_atom_site_disorder_assembly
_atom_site_disorder_group
Zn Zn 0.419995(14) 0.516862(14) 0.699755(14) 0.01156(5) Uani d . 1 . .
S S 0.53343(3) 0.44064(3) 0.68618(3) 0.01656(10) Uani d . 1 A .
N N1 0.49252(10) 0.55834(11) 0.60370(10) 0.0120(3) Uani d . 1 A .
N N3 0.36170(11) 0.46361(11) 0.79620(11) 0.0162(3) Uani d . 1 A .
N N4 0.41749(11) 0.61749(11) 0.76602(11) 0.0147(3) Uani d . 1 A .
C C1 0.54595(12) 0.50127(12) 0.60926(12) 0.0119(4) Uani d . 1 . .
N N2 0.3247(5) 0.4813(3) 0.6358(4) 0.0158(5) Uani d PDU 0.758(6) A 1
C C2 0.26318(17) 0.46627(19) 0.69358(19) 0.0192(7) Uani d PDU 0.758(6) A 1
H H2A 0.2216 0.4354 0.6695 0.023 Uiso calc PR 0.758(6) A 1
H H2B 0.2407 0.5159 0.7108 0.023 Uiso calc PR 0.758(6) A 1
C C6 0.2962(2) 0.5385(2) 0.5786(2) 0.0220(7) Uani d PDU 0.758(6) A 1
H H6A 0.3363 0.5479 0.5398 0.033 Uiso calc PR 0.758(6) A 1
H H6B 0.2838 0.5869 0.6050 0.033 Uiso calc PR 0.758(6) A 1
H H6C 0.2499 0.5183 0.5532 0.033 Uiso calc PR 0.758(6) A 1
C C7 0.3442(2) 0.4094(2) 0.5930(2) 0.0243(8) Uani d PDU 0.758(6) A 1
H H7A 0.2996 0.3931 0.5622 0.036 Uiso calc PR 0.758(6) A 1
H H7B 0.3576 0.3686 0.6298 0.036 Uiso calc PR 0.758(6) A 1
H H7C 0.3882 0.4192 0.5588 0.036 Uiso calc PR 0.758(6) A 1
C C3 0.2948(6) 0.4235(6) 0.7623(8) 0.0220(14) Uani d PU 0.758(6) A 1
H H3A 0.2539 0.4184 0.8018 0.026 Uiso calc PR 0.758(6) A 1
H H3B 0.3105 0.3710 0.7462 0.026 Uiso calc PR 0.758(6) A 1
N N2A 0.3284(15) 0.4757(11) 0.6331(11) 0.0158(5) Uani d PDU 0.242(6) A 2
C C2A 0.2955(5) 0.4129(6) 0.6810(5) 0.019(2) Uani d PDU 0.242(6) A 2
H H2C 0.3298 0.3672 0.6778 0.023 Uiso calc PR 0.242(6) A 2
H H2D 0.2446 0.3979 0.6596 0.023 Uiso calc PR 0.242(6) A 2
C C6A 0.2721(6) 0.5384(6) 0.6187(7) 0.018(2) Uani d PDU 0.242(6) A 2
H H6A1 0.2989 0.5830 0.5964 0.028 Uiso calc PR 0.242(6) A 2
H H6A2 0.2477 0.5535 0.6674 0.028 Uiso calc PR 0.242(6) A 2
H H6A3 0.2325 0.5203 0.5826 0.028 Uiso calc PR 0.242(6) A 2
C C7A 0.3531(7) 0.4448(8) 0.5571(6) 0.025(3) Uani d PDU 0.242(6) A 2
H H7D 0.3902 0.4028 0.5650 0.037 Uiso calc PR 0.242(6) A 2
H H7E 0.3774 0.4861 0.5270 0.037 Uiso calc PR 0.242(6) A 2
H H7F 0.3080 0.4252 0.5292 0.037 Uiso calc PR 0.242(6) A 2
C C3A 0.285(2) 0.435(2) 0.766(3) 0.0220(14) Uani d PU 0.242(6) A 2
H H3A1 0.2457 0.4758 0.7707 0.026 Uiso calc PR 0.242(6) A 2
H H3A2 0.2682 0.3895 0.7959 0.026 Uiso calc PR 0.242(6) A 2
C C4 0.34006(16) 0.52884(15) 0.84668(15) 0.0238(5) Uani d . 1 . .
H H4A 0.3326 0.5101 0.9001 0.029 Uiso calc R 1 A .
H H4B 0.2908 0.5516 0.8287 0.029 Uiso calc R 1 . .
C C5 0.40265(17) 0.58963(15) 0.84537(14) 0.0243(5) Uani d . 1 A .
H H5A 0.3870 0.6337 0.8783 0.029 Uiso calc R 1 . .
H H5B 0.4508 0.5677 0.8670 0.029 Uiso calc R 1 . .
C C8 0.40848(17) 0.40694(16) 0.83884(16) 0.0278(6) Uani d . 1 . .
H H8A 0.3774 0.3842 0.8803 0.042 Uiso calc R 1 A .
H H8B 0.4536 0.4327 0.8611 0.042 Uiso calc R 1 . .
H H8C 0.4256 0.3662 0.8035 0.042 Uiso calc R 1 . .
C C9 0.49266(15) 0.65720(15) 0.76223(15) 0.0229(5) Uani d . 1 . .
H H9A 0.4937 0.6993 0.8000 0.034 Uiso calc R 1 A .
H H9B 0.5003 0.6782 0.7103 0.034 Uiso calc R 1 . .
H H9C 0.5340 0.6204 0.7739 0.034 Uiso calc R 1 . .
C C10 0.35664(15) 0.67283(14) 0.74185(15) 0.0222(5) Uani d . 1 . .
H H10A 0.3584 0.7186 0.7751 0.033 Uiso calc R 1 A .
H H10B 0.3059 0.6482 0.7464 0.033 Uiso calc R 1 . .
H H10C 0.3654 0.6882 0.6881 0.033 Uiso calc R 1 . .
Cl Cl2 0.06414(3) 0.43586(3) 0.56414(3) 0.01806(17) Uani d S 1 . .
O O17 0.13816(11) 0.42569(14) 0.52828(12) 0.0323(5) Uani d . 1 . .
O O18 0.01621(12) 0.48379(12) 0.51621(12) 0.0376(8) Uani d S 1 . .
Cl Cl1 0.30230(3) 0.19770(3) 0.80230(3) 0.01537(15) Uani d S 1 . .
O O15 0.35014(10) 0.14986(10) 0.85014(10) 0.0242(6) Uani d S 1 . .
O O16 0.24410(10) 0.15086(10) 0.76522(10) 0.0215(3) Uani d . 1 . .
Cl Cl3 0.14408(3) 0.64408(3) 0.85592(3) 0.01791(17) Uani d S 1 . .
O O10 0.10382(12) 0.71440(11) 0.83772(12) 0.0295(4) Uani d . 1 . .
O O20 0.09628(13) 0.59628(13) 0.90372(13) 0.0383(9) Uani d S 1 . .

loop_
_atom_site_aniso_label
_atom_site_aniso_U_11
_atom_site_aniso_U_22
_atom_site_aniso_U_33
_atom_site_aniso_U_12
_atom_site_aniso_U_13
_atom_site_aniso_U_23
Zn 0.01025(11) 0.01278(11) 0.01166(11) 0.00039(8) 0.00095(8) -0.00012(8)
S 0.0153(2) 0.0174(2) 0.0170(2) 0.00497(18) 0.00412(18) 0.00801(19)
N1 0.0114(7) 0.0125(7) 0.0120(7) 0.0009(6) 0.0019(6) 0.0007(6)
N3 0.0182(8) 0.0151(8) 0.0153(8) -0.0011(7) 0.0018(7) 0.0025(7)
N4 0.0160(8) 0.0150(8) 0.0131(8) -0.0031(7) 0.0021(7) -0.0011(6)
C1 0.0112(8) 0.0115(9) 0.0129(8) 0.0006(7) -0.0005(7) 0.0012(7)
N2 0.0157(11) 0.0167(12) 0.0149(9) -0.0025(9) -0.0003(7) -0.0017(9)
C2 0.0151(13) 0.0221(14) 0.0206(14) -0.0034(11) 0.0028(11) -0.0018(12)
C6 0.0201(15) 0.0254(16) 0.0205(17) -0.0040(12) -0.0041(14) 0.0039(13)
C7 0.0229(15) 0.0231(16) 0.0267(18) 0.0001(13) 0.0009(13) -0.0114(15)
C3 0.019(3) 0.025(4) 0.0216(18) -0.009(2) 0.003(2) 0.002(2)
N2A 0.0157(11) 0.0167(12) 0.0149(9) -0.0025(9) -0.0003(7) -0.0017(9)
C2A 0.011(4) 0.026(5) 0.020(4) -0.001(3) 0.000(3) -0.005(4)
C6A 0.015(4) 0.016(4) 0.024(6) -0.003(3) -0.014(4) 0.010(4)
C7A 0.029(5) 0.037(6) 0.009(4) -0.004(5) -0.003(4) -0.008(4)
C3A 0.019(3) 0.025(4) 0.0216(18) -0.009(2) 0.003(2) 0.002(2)
C4 0.0291(12) 0.0219(11) 0.0205(11) -0.0029(10) 0.0111(10) 0.0014(9)
C5 0.0372(14) 0.0226(11) 0.0131(10) -0.0073(10) 0.0019(9) -0.0021(9)
C8 0.0285(13) 0.0262(12) 0.0288(13) 0.0048(10) 0.0035(10) 0.0143(10)
C9 0.0214(11) 0.0251(12) 0.0223(11) -0.0091(9) 0.0021(9) -0.0048(9)
C10 0.0252(11) 0.0167(10) 0.0246(11) 0.0027(9) 0.0041(10) -0.0005(9)
Cl2 0.01806(17) 0.01806(17) 0.01806(17) -0.00298(19) 0.00298(19) -0.00298(19)
O17 0.0189(8) 0.0507(13) 0.0273(10) -0.0060(9) 0.0084(7) -0.0053(9)
O18 0.0376(8) 0.0376(8) 0.0376(8) 0.0064(9) -0.0064(9) 0.0064(9)
Cl1 0.01537(15) 0.01537(15) 0.01537(15) 0.00089(18) -0.00089(18) 0.00089(18)
O15 0.0242(6) 0.0242(6) 0.0242(6) 0.0057(7) -0.0057(7) 0.0057(7)
O16 0.0212(8) 0.0222(8) 0.0210(8) -0.0043(7) -0.0026(7) -0.0010(7)
Cl3 0.01791(17) 0.01791(17) 0.01791(17) 0.0027(2) -0.0027(2) -0.0027(2)
O10 0.0336(10) 0.0234(9) 0.0314(10) 0.0119(8) -0.0096(8) -0.0059(8)
O20 0.0383(9) 0.0383(9) 0.0383(9) -0.0054(9) 0.0054(9) 0.0054(9)

loop_
_atom_type_symbol
_atom_type_description
_atom_type_scat_dispersion_real
_atom_type_scat_dispersion_imag
_atom_type_scat_source
C C 0.0033 0.0016 'International Tables Vol C Tables 4.2.6.8 and 6.1.1.4'
H H 0.0000 0.0000 'International Tables Vol C Tables 4.2.6.8 and 6.1.1.4'
N N 0.0061 0.0033 'International Tables Vol C Tables 4.2.6.8 and 6.1.1.4'
S S 0.1246 0.1234 'International Tables Vol C Tables 4.2.6.8 and 6.1.1.4'
Cl Cl 0.1484 0.1585 'International Tables Vol C Tables 4.2.6.8 and 6.1.1.4'
Zn Zn 0.2839 1.4301 'International Tables Vol C Tables 4.2.6.8 and 6.1.1.4'
O O 0.0106 0.0060 'International Tables Vol C Tables 4.2.6.8 and 6.1.1.4'

loop_
_geom_angle_atom_site_label_1
_geom_angle_atom_site_label_2
_geom_angle_atom_site_label_3
_geom_angle_site_symmetry_1
_geom_angle_site_symmetry_3
_geom_angle
N2 Zn N4 . . 121.56(15)
N2 Zn N2A . . 3.4(6)
N4 Zn N2A . . 125.0(5)
N2 Zn N3 . . 85.10(16)
N4 Zn N3 . . 85.50(7)
N2A Zn N3 . . 85.8(4)
N2 Zn N1 . . 98.43(15)
N4 Zn N1 . . 98.90(7)
N2A Zn N1 . . 97.3(4)
N3 Zn N1 . . 171.68(7)
N2 Zn S . . 115.99(14)
N4 Zn S . . 122.34(6)
N2A Zn S . . 112.5(4)
N3 Zn S . . 103.04(5)
N1 Zn S . . 68.63(5)
C1 S Zn . . 80.85(7)
C1 N1 C1 9 . 117.0(2)
C1 N1 Zn 9 . 147.22(15)
C1 N1 Zn . . 95.61(13)
C8 N3 C3 . . 108.6(4)
C8 N3 C4 . . 110.7(2)
C3 N3 C4 . . 113.4(3)
C8 N3 C3A . . 116.0(16)
C3 N3 C3A . . 10.0(16)
C4 N3 C3A . . 103.7(14)
C8 N3 Zn . . 114.57(15)
C3 N3 Zn . . 105.1(5)
C4 N3 Zn . . 104.47(13)
C3A N3 Zn . . 106.3(17)
C9 N4 C5 . . 110.32(19)
C9 N4 C10 . . 108.26(19)
C5 N4 C10 . . 110.4(2)
C9 N4 Zn . . 110.29(14)
C5 N4 Zn . . 104.01(14)
C10 N4 Zn . . 113.49(15)
N1 C1 N1 5 . 122.9(2)
N1 C1 S 5 . 122.48(16)
N1 C1 S . . 114.58(16)
C2 N2 C6 . . 109.2(5)
C2 N2 C7 . . 110.6(5)
C6 N2 C7 . . 107.5(5)
C2 N2 Zn . . 105.2(4)
C6 N2 Zn . . 114.9(4)
C7 N2 Zn . . 109.5(4)
N2 C2 C3 . . 111.0(5)
N2 C2 H2A . . 109.4
C3 C2 H2A . . 109.4
N2 C2 H2B . . 109.4
C3 C2 H2B . . 109.4
H2A C2 H2B . . 108.0
N3 C3 C2 . . 111.7(8)
N3 C3 H3A . . 109.3
C2 C3 H3A . . 109.3
N3 C3 H3B . . 109.3
C2 C3 H3B . . 109.3
H3A C3 H3B . . 107.9
C6A N2A C2A . . 112.3(15)
C6A N2A C7A . . 107.7(15)
C2A N2A C7A . . 110.1(15)
C6A N2A Zn . . 110.0(14)
C2A N2A Zn . . 103.5(13)
C7A N2A Zn . . 113.2(14)
N2A C2A C3A . . 113.5(19)
N2A C2A H2C . . 108.9
C3A C2A H2C . . 108.9
N2A C2A H2D . . 108.9
C3A C2A H2D . . 108.9
H2C C2A H2D . . 107.7
N2A C6A H6A1 . . 109.5
N2A C6A H6A2 . . 109.5
H6A1 C6A H6A2 . . 109.5
N2A C6A H6A3 . . 109.5
H6A1 C6A H6A3 . . 109.5
H6A2 C6A H6A3 . . 109.5
N2A C7A H7D . . 109.5
N2A C7A H7E . . 109.5
H7D C7A H7E . . 109.5
N2A C7A H7F . . 109.5
H7D C7A H7F . . 109.5
H7E C7A H7F . . 109.5
N3 C3A C2A . . 109(3)
N3 C3A H3A1 . . 110.0
C2A C3A H3A1 . . 110.0
N3 C3A H3A2 . . 110.0
C2A C3A H3A2 . . 110.0
H3A1 C3A H3A2 . . 108.4
N3 C4 C5 . . 110.0(2)
N3 C4 H4A . . 109.7
C5 C4 H4A . . 109.7
N3 C4 H4B . . 109.7
C5 C4 H4B . . 109.7
H4A C4 H4B . . 108.2
N4 C5 C4 . . 111.5(2)
N4 C5 H5A . . 109.3
C4 C5 H5A . . 109.3
N4 C5 H5B . . 109.3
C4 C5 H5B . . 109.3
H5A C5 H5B . . 108.0
N3 C8 H8A . . 109.5
N3 C8 H8B . . 109.5
H8A C8 H8B . . 109.5
N3 C8 H8C . . 109.5
H8A C8 H8C . . 109.5
H8B C8 H8C . . 109.5
N4 C9 H9A . . 109.5
N4 C9 H9B . . 109.5
H9A C9 H9B . . 109.5
N4 C9 H9C . . 109.5
H9A C9 H9C . . 109.5
H9B C9 H9C . . 109.5
N4 C10 H10A . . 109.5
N4 C10 H10B . . 109.5
H10A C10 H10B . . 109.5
N4 C10 H10C . . 109.5
H10A C10 H10C . . 109.5
H10B C10 H10C . . 109.5
O17 Cl2 O17 6_456 12_565 109.27(10)
O17 Cl2 O17 6_456 . 109.27(10)
O17 Cl2 O17 12_565 . 109.27(10)
O17 Cl2 O18 6_456 . 109.67(10)
O17 Cl2 O18 12_565 . 109.67(10)
O17 Cl2 O18 . . 109.67(10)
O15 Cl1 O16 . . 109.60(8)
O15 Cl1 O16 . 6_456 109.60(8)
O16 Cl1 O16 . 6_456 109.35(8)
O15 Cl1 O16 . 12_565 109.60(8)
O16 Cl1 O16 . 12_565 109.35(8)
O16 Cl1 O16 6_456 12_565 109.35(8)
O20 Cl3 O10 . 11_466 109.60(10)
O20 Cl3 O10 . 8_656 109.60(10)
O10 Cl3 O10 11_466 8_656 109.34(10)
O20 Cl3 O10 . . 109.60(10)
O10 Cl3 O10 11_466 . 109.34(10)
O10 Cl3 O10 8_656 . 109.34(10)

loop_
_geom_bond_atom_site_label_1
_geom_bond_atom_site_label_2
_geom_bond_site_symmetry_2
_geom_bond_distance
Zn N2 . 2.081(10)
Zn N4 . 2.0877(18)
Zn N2A . 2.09(3)
Zn N3 . 2.1592(19)
Zn N1 . 2.2053(18)
Zn S . 2.3792(6)
S C1 . 1.710(2)
N1 C1 9 1.342(3)
N1 C1 . 1.358(3)
N3 C8 . 1.472(3)
N3 C3 . 1.473(13)
N3 C4 . 1.477(3)
N3 C3A . 1.51(5)
N4 C9 . 1.474(3)
N4 C5 . 1.479(3)
N4 C10 . 1.485(3)
C1 N1 5 1.342(3)
N2 C2 . 1.485(6)
N2 C6 . 1.485(6)
N2 C7 . 1.488(6)
C2 C3 . 1.505(13)
C2 H2A . 0.9900
C2 H2B . 0.9900
C6 H6A . 0.9800
C6 H6B . 0.9800
C6 H6C . 0.9800
C7 H7A . 0.9800
C7 H7B . 0.9800
C7 H7C . 0.9800
C3 H3A . 0.9900
C3 H3B . 0.9900
N2A C6A . 1.481(16)
N2A C2A . 1.483(16)
N2A C7A . 1.484(16)
C2A C3A . 1.53(5)
C2A H2C . 0.9900
C2A H2D . 0.9900
C6A H6A1 . 0.9800
C6A H6A2 . 0.9800
C6A H6A3 . 0.9800
C7A H7D . 0.9800
C7A H7E . 0.9800
C7A H7F . 0.9800
C3A H3A1 . 0.9900
C3A H3A2 . 0.9900
C4 C5 . 1.512(4)
C4 H4A . 0.9900
C4 H4B . 0.9900
C5 H5A . 0.9900
C5 H5B . 0.9900
C8 H8A . 0.9800
C8 H8B . 0.9800
C8 H8C . 0.9800
C9 H9A . 0.9800
C9 H9B . 0.9800
C9 H9C . 0.9800
C10 H10A . 0.9800
C10 H10B . 0.9800
C10 H10C . 0.9800
Cl2 O17 6_456 1.4357(19)
Cl2 O17 12_565 1.4357(19)
Cl2 O17 . 1.4357(19)
Cl2 O18 . 1.438(4)
Cl1 O15 . 1.435(3)
Cl1 O16 . 1.4448(17)
Cl1 O16 6_456 1.4448(17)
Cl1 O16 12_565 1.4448(17)
Cl3 O20 . 1.434(4)
Cl3 O10 11_466 1.4386(19)
Cl3 O10 8_656 1.4386(19)
Cl3 O10 . 1.4386(19)

loop_
_geom_hbond_atom_site_label_D
_geom_hbond_atom_site_label_H
_geom_hbond_atom_site_label_A
_geom_hbond_site_symmetry_A
_geom_hbond_distance_DH
_geom_hbond_distance_HA
_geom_hbond_distance_DA
_geom_hbond_angle_DHA
_geom_hbond_publ_flag
C2 H2A O17 . 0.99 2.85 3.659(4) 139.8 y
C6 H6C O17 . 0.98 2.55 3.475(4) 157.3 y
C6 H6C O17 . 0.98 2.55 3.475(4) 157.3 y
C7 H7A O17 . 0.98 2.91 3.752(4) 144.2 y
C2A H2D O17 . 0.99 2.97 3.805(10) 142.9 ?
C2A H2D O17 . 0.99 2.97 3.805(10) 142.9 ?
C6A H6A3 O17 . 0.98 2.50 3.413(10) 155.3 ?
C6A H6A3 O17 . 0.98 2.50 3.413(10) 155.3 ?
C7A H7F O17 . 0.98 2.94 3.772(12) 143.0 ?
C7A H7F O17 . 0.98 2.94 3.772(12) 143.0 ?
C6A H6A2 O10 8_656 0.98 2.67 3.642(14) 170.4 ?
C2 H2B O10 8_656 0.99 2.42 3.358(4) 158.4 y
C4 H4B O10 8_656 0.99 2.52 3.506(4) 177.3 y
C5 H5B O18 8_656 0.99 2.79 3.515(3) 130.2 y
C10 H10B O10 8_656 0.98 2.69 3.652(3) 166.8 y
C2A H2C O16 12_565 0.99 2.59 3.402(11) 139.5 ?
C2 H2A O17 12_565 0.99 2.68 3.411(4) 130.6 ?
C8 H8C O16 12_565 0.98 2.83 3.556(4) 131.8 y
C3 H3B O16 12_565 0.99 2.45 3.417(9) 164.5 y
C7 H7C O20 2_564 0.98 2.71 3.438(4) 131.2 y
C7A H7E O20 2_564 0.98 2.61 2.888(10) 96.4 y
C7 H7C O20 6_456 0.98 2.71 3.438(4) 131.2 ?
C7 H7C O20 6_456 0.98 2.71 3.438(4) 131.2 ?
C7 H7C O20 10_645 0.98 2.71 3.438(4) 131.2 ?
C7 H7C O20 10_645 0.98 2.71 3.438(4) 131.2 ?
C7A H7F O10 10_645 0.98 2.78 3.547(10) 135.2 ?
C7 H7A O10 10_645 0.98 3.04 3.768(4) 131.9 ?
C5 H5B O18 2_565 0.99 2.79 3.515(3) 130.2 ?
C4 H4A O17 2_565 0.99 2.53 3.265(3) 130.5 ?
C4 H4B O10 11_466 0.99 2.61 3.289(3) 126.1 ?
C5 H5B O18 9_556 0.99 2.79 3.515(3) 130.2 ?
C10 H10C S 9 0.98 2.98 3.900(3) 156.7 ?

loop_
_geom_torsion_atom_site_label_1
_geom_torsion_atom_site_label_2
_geom_torsion_atom_site_label_3
_geom_torsion_atom_site_label_4
_geom_torsion_site_symmetry_1
_geom_torsion_site_symmetry_4
_geom_torsion
N2 Zn S C1 . . 85.95(18)
N4 Zn S C1 . . -90.23(10)
N2A Zn S C1 . . 86.0(5)
N3 Zn S C1 . . 176.83(9)
N1 Zn S C1 . . -3.16(9)
N2 Zn N1 C1 . 9 63.9(3)
N4 Zn N1 C1 . 9 -60.1(3)
N2A Zn N1 C1 . 9 67.2(5)
N3 Zn N1 C1 . 9 178.4(4)
S Zn N1 C1 . 9 178.6(3)
N2 Zn N1 C1 . . -110.74(19)
N4 Zn N1 C1 . . 125.29(13)
N2A Zn N1 C1 . . -107.5(5)
N3 Zn N1 C1 . . 3.8(6)
S Zn N1 C1 . . 3.95(11)
N2 Zn N3 C8 . . 126.7(2)
N4 Zn N3 C8 . . -111.00(18)
N2A Zn N3 C8 . . 123.4(5)
N1 Zn N3 C8 . . 11.3(6)
S Zn N3 C8 . . 11.18(18)
N2 Zn N3 C3 . . 7.6(4)
N4 Zn N3 C3 . . 129.9(3)
N2A Zn N3 C3 . . 4.2(6)
N1 Zn N3 C3 . . -107.8(6)
S Zn N3 C3 . . -107.9(3)
N2 Zn N3 C4 . . -112.0(2)
N4 Zn N3 C4 . . 10.24(16)
N2A Zn N3 C4 . . -115.4(5)
N1 Zn N3 C4 . . 132.5(5)
S Zn N3 C4 . . 132.41(15)
N2 Zn N3 C3A . . -2.7(14)
N4 Zn N3 C3A . . 119.5(14)
N2A Zn N3 C3A . . -6.1(15)
N1 Zn N3 C3A . . -118.2(15)
S Zn N3 C3A . . -118.3(14)
N2 Zn N4 C9 . . -142.4(2)
N2A Zn N4 C9 . . -142.2(6)
N3 Zn N4 C9 . . 136.14(16)
N1 Zn N4 C9 . . -36.75(16)
S Zn N4 C9 . . 33.54(17)
N2 Zn N4 C5 . . 99.3(2)
N2A Zn N4 C5 . . 99.5(6)
N3 Zn N4 C5 . . 17.86(16)
N1 Zn N4 C5 . . -155.02(15)
S Zn N4 C5 . . -84.74(16)
N2 Zn N4 C10 . . -20.8(2)
N2A Zn N4 C10 . . -20.5(6)
N3 Zn N4 C10 . . -102.20(16)
N1 Zn N4 C10 . . 84.91(16)
S Zn N4 C10 . . 155.20(13)
C1 N1 C1 N1 9 5 -2.8(4)
Zn N1 C1 N1 . 5 173.88(18)
C1 N1 C1 S 9 . 177.64(10)
Zn N1 C1 S . . -5.63(16)
Zn S C1 N1 . 5 -174.25(19)
Zn S C1 N1 . . 5.26(15)
N4 Zn N2 C2 . . -62.8(3)
N2A Zn N2 C2 . . 120(10)
N3 Zn N2 C2 . . 18.9(3)
N1 Zn N2 C2 . . -168.7(3)
S Zn N2 C2 . . 121.0(3)
N4 Zn N2 C6 . . 57.3(4)
N2A Zn N2 C6 . . -120(10)
N3 Zn N2 C6 . . 139.0(4)
N1 Zn N2 C6 . . -48.6(4)
S Zn N2 C6 . . -118.9(3)
N4 Zn N2 C7 . . 178.4(3)
N2A Zn N2 C7 . . 1(9)
N3 Zn N2 C7 . . -100.0(3)
N1 Zn N2 C7 . . 72.4(3)
S Zn N2 C7 . . 2.2(4)
C6 N2 C2 C3 . . -166.9(6)
C7 N2 C2 C3 . . 75.0(8)
Zn N2 C2 C3 . . -43.1(6)
C8 N3 C3 C2 . . -156.5(4)
C4 N3 C3 C2 . . 80.0(6)
C3A N3 C3 C2 . . 65(12)
Zn N3 C3 C2 . . -33.5(6)
N2 C2 C3 N3 . . 53.9(7)
N2 Zn N2A C6A . . 21(9)
N4 Zn N2A C6A . . 18.4(13)
N3 Zn N2A C6A . . 99.9(10)
N1 Zn N2A C6A . . -87.9(10)
S Zn N2A C6A . . -157.7(9)
N2 Zn N2A C2A . . -99(10)
N4 Zn N2A C2A . . -101.8(8)
N3 Zn N2A C2A . . -20.3(8)
N1 Zn N2A C2A . . 151.9(8)
S Zn N2A C2A . . 82.1(9)
N2 Zn N2A C7A . . 142(10)
N4 Zn N2A C7A . . 139.0(9)
N3 Zn N2A C7A . . -139.5(11)
N1 Zn N2A C7A . . 32.8(11)
S Zn N2A C7A . . -37.1(12)
C6A N2A C2A C3A . . -73(3)
C7A N2A C2A C3A . . 167(2)
Zn N2A C2A C3A . . 46(2)
C8 N3 C3A C2A . . -98(2)
C3 N3 C3A C2A . . -54(11)
C4 N3 C3A C2A . . 140.8(18)
Zn N3 C3A C2A . . 31(2)
N2A C2A C3A N3 . . -54(3)
C8 N3 C4 C5 . . 87.2(2)
C3 N3 C4 C5 . . -150.5(6)
C3A N3 C4 C5 . . -147.8(18)
Zn N3 C4 C5 . . -36.6(2)
C9 N4 C5 C4 . . -162.5(2)
C10 N4 C5 C4 . . 77.9(3)
Zn N4 C5 C4 . . -44.2(2)
N3 C4 C5 N4 . . 57.5(3)
